data_7133447
loop_
_publ_author_name
'Song, Yuna'
'Song, Hayoung'
'Choi, Yunseop'
'Seo, Jongcheol'
'Lee, Eunsung'

_publ_section_title
;
 Synthesis of sterically congested unsymmetrical 1,2-dicarbonyl radicals
 through a stepwise approach.
;
_journal_issue 62
_journal_name_full 'Chemical communications (Cambridge, England)'
_journal_page_first 8043
_journal_page_last 8046
_journal_paper_doi 10.1039/d4cc02092h
_journal_volume 60
_journal_year 2024
_chemical_formula_moiety 'Cl1, C50 H60 N4 O2, C H2 Cl2'
_chemical_formula_sum 'C51 H62 Cl3 N4 O2'
_chemical_formula_weight 869.39
_space_group_crystal_system monoclinic
_space_group_IT_number 14
_space_group_name_Hall '-P 2yn'
_space_group_name_H-M_alt 'P 1 21/n 1'
_atom_sites_solution_hydrogens geom
_atom_sites_solution_primary dual
_audit_creation_date 2022-12-03
_audit_creation_method
;
Olex2 1.5
(compiled 2021.08.20 svn.r13c46975 for OlexSys, GUI svn.r6392)
;
_audit_update_record
;
2024-04-24 deposited with the CCDC.	2024-07-05 downloaded from the CCDC.
;
_cell_angle_alpha 90
_cell_angle_beta 97.33(3)
_cell_angle_gamma 90
_cell_formula_units_Z 4
_cell_length_a 10.837(2)
_cell_length_b 21.536(4)
_cell_length_c 22.074(4)
_cell_measurement_reflns_used 10632
_cell_measurement_temperature 100.00
_cell_measurement_theta_max 28.201
_cell_measurement_theta_min 1.326
_cell_volume 5109.7(17)
_computing_molecular_graphics 'Olex2 1.5 (Dolomanov et al., 2009)'
_computing_publication_material 'Olex2 1.5 (Dolomanov et al., 2009)'
_computing_structure_refinement 'SHELXL 2014/7 (Sheldrick, 2015)'
_computing_structure_solution 'ShelXT (Sheldrick, 2015)'
_diffrn_ambient_temperature 100.00
_diffrn_measured_fraction_theta_full 0.974
_diffrn_measured_fraction_theta_max 0.845
_diffrn_measurement_device_type Synchrotron
_diffrn_measurement_method '\w scans'
_diffrn_radiation_type synchrotron
_diffrn_radiation_wavelength 0.70000
_diffrn_reflns_av_R_equivalents 0.0300
_diffrn_reflns_av_unetI/netI 0.0545
_diffrn_reflns_Laue_measured_fraction_full 0.974
_diffrn_reflns_Laue_measured_fraction_max 0.845
_diffrn_reflns_limit_h_max 13
_diffrn_reflns_limit_h_min -13
_diffrn_reflns_limit_k_max 28
_diffrn_reflns_limit_k_min -28
_diffrn_reflns_limit_l_max 28
_diffrn_reflns_limit_l_min -28
_diffrn_reflns_number 20010
_diffrn_reflns_point_group_measured_fraction_full 0.974
_diffrn_reflns_point_group_measured_fraction_max 0.845
_diffrn_reflns_theta_full 25.242
_diffrn_reflns_theta_max 28.201
_diffrn_reflns_theta_min 1.326
_diffrn_standards_number 0
_exptl_absorpt_coefficient_mu 0.219
_exptl_absorpt_correction_type none
_exptl_crystal_colour 'clear dark red'
_exptl_crystal_colour_lustre clear
_exptl_crystal_colour_modifier dark
_exptl_crystal_colour_primary red
_exptl_crystal_density_diffrn 1.130
_exptl_crystal_description block
_exptl_crystal_F_000 1852
_exptl_crystal_size_max 0.1
_exptl_crystal_size_mid 0.1
_exptl_crystal_size_min 0.05
_refine_diff_density_max 1.021
_refine_diff_density_min -0.923
_refine_diff_density_rms 0.098
_refine_ls_extinction_method none
_refine_ls_goodness_of_fit_ref 1.140
_refine_ls_hydrogen_treatment constr
_refine_ls_matrix_type full
_refine_ls_number_parameters 593
_refine_ls_number_reflns 10632
_refine_ls_number_restraints 9
_refine_ls_restrained_S_all 1.141
_refine_ls_R_factor_all 0.1447
_refine_ls_R_factor_gt 0.0999
_refine_ls_shift/su_max 0.002
_refine_ls_shift/su_mean 0.000
_refine_ls_structure_factor_coef Fsqd
_refine_ls_weighting_details 'w=1/[\s^2^(Fo^2^)+(0.2000P)^2^] where P=(Fo^2^+2Fc^2^)/3'
_refine_ls_weighting_scheme calc
_refine_ls_wR_factor_gt 0.2906
_refine_ls_wR_factor_ref 0.3294
_reflns_Friedel_coverage 0.000
_reflns_number_gt 6068
_reflns_number_total 10632
_reflns_threshold_expression 'I > 2\s(I)'
_cod_data_source_file d4cc02092h2.cif
_cod_data_source_block p21n
_cod_original_cell_volume 5109.7(18)
_cod_database_code 7133447
_shelx_shelxl_version_number 2014/7
_shelx_space_group_comment
;
The symmetry employed for this shelxl refinement is uniquely defined
by the following loop, which should always be used as a source of
symmetry information in preference to the above space-group names.
They are only intended as comments.
;
_shelx_estimated_absorpt_t_max 0.989
_shelx_estimated_absorpt_t_min 0.978
_olex2_refinement_description
;
1. Fixed Uiso
 At 1.2 times of:
  All C(H) groups, All C(H,H) groups
 At 1.5 times of:
  All C(H,H,H) groups
2. Restrained distances
 Cl3-C51 \\sim Cl4-C52
 with sigma of 0.02
 C51-Cl5 \\sim C52-Cl6
 with sigma of 0.02
 Cl3-Cl5 \\sim Cl4-Cl6
 with sigma of 0.04
3. Uiso/Uaniso restraints and constraints
Uanis(C52) \\sim Ueq: with sigma of 0.03 and sigma for terminal atoms of 0.06
4. Others
 Sof(Cl6)=Sof(C52)=Sof(H53A)=Sof(H53B)=Sof(Cl4)=1-FVAR(1)
 Sof(Cl3)=Sof(C51)=Sof(H52A)=Sof(H52B)=Sof(Cl5)=FVAR(1)
 Sof(Cl1)=1-FVAR(2)
 Sof(Cl2)=FVAR(2)
5.a Ternary CH refined with riding coordinates:
 C30(H18), C27(H15), C18(H31), C15(H28)
5.b Secondary CH2 refined with riding coordinates:
 C51(H52A,H52B), C52(H53A,H53B)
5.c Aromatic/amide H refined with riding coordinates:
 C5(H4), C6(H5), C37(H45), C35(H47), C7(H7), C8(H8), C44(H38), C25(H13),
 C46(H36), C23(H11), C24(H12), C13(H25), C12(H24), C11(H23)
5.d Idealised Me refined as rotating group:
 C39(H49A,H49B,H49C), C50(H41A,H41B,H41C), C41(H51A,H51B,H51C), C40(H50A,H50B,
 H50C), C32(H20A,H20B,H20C), C29(H16A,H16B,H16C), C48(H40A,H40B,H40C), C28(H17A,
 H17B,H17C), C16(H29A,H29B,H29C), C31(H19A,H19B,H19C), C49(H42A,H42B,H42C),
 C19(H32A,H32B,H32C), C20(H33A,H33B,H33C), C17(H30A,H30B,H30C)
;
_olex2_submission_special_instructions 'No special instructions were received'

loop_
_space_group_symop_operation_xyz
'x, y, z'
'-x+1/2, y+1/2, -z+1/2'
'-x, -y, -z'
'x-1/2, -y-1/2, z-1/2'

loop_
_atom_site_label
_atom_site_type_symbol
_atom_site_fract_x
_atom_site_fract_y
_atom_site_fract_z
_atom_site_U_iso_or_equiv
_atom_site_adp_type
_atom_site_occupancy
_atom_site_site_symmetry_order
_atom_site_calc_flag
_atom_site_refinement_flags_posn
_atom_site_refinement_flags_adp
_atom_site_refinement_flags_occupancy
_atom_site_disorder_assembly
_atom_site_disorder_group
Cl1 Cl 0.70235(9) 0.79115(4) 0.32836(6) 0.0580(4) Uani 0.766(3) 1 d . . P A 1
O2 O 0.3380(2) 0.49583(11) 0.33942(11) 0.0621(6) Uani 1 1 d . . . . .
O1 O 0.2732(2) 0.54067(12) 0.18489(11) 0.0667(7) Uani 1 1 d . . . . .
N1 N 0.0472(2) 0.48720(12) 0.25025(12) 0.0506(6) Uani 1 1 d . . . . .
N2 N 0.1535(2) 0.41260(12) 0.21692(12) 0.0506(6) Uani 1 1 d . . . . .
N3 N 0.4818(3) 0.61173(12) 0.33324(13) 0.0579(7) Uani 1 1 d . . . . .
N4 N 0.5293(2) 0.57807(12) 0.24684(13) 0.0570(7) Uani 1 1 d . . . . .
C1 C 0.1608(3) 0.47112(14) 0.23772(14) 0.0474(7) Uani 1 1 d . . . . .
C3 C 0.3504(3) 0.52327(14) 0.29002(15) 0.0515(7) Uani 1 1 d . . . . .
C2 C 0.2683(3) 0.51452(14) 0.23567(15) 0.0514(8) Uani 1 1 d . . . . .
C4 C 0.4512(3) 0.56943(13) 0.28939(15) 0.0509(8) Uani 1 1 d . . . . .
C43 C 0.5504(3) 0.53670(15) 0.19741(17) 0.0581(8) Uani 1 1 d . . . . .
C6 C -0.0332(3) 0.43836(16) 0.23622(15) 0.0571(8) Uani 1 1 d . . . . .
H4 H -0.1193 0.4378 0.2404 0.069 Uiso 1 1 calc R . . . .
C44 C 0.6063(3) 0.47965(15) 0.21305(17) 0.0565(8) Uani 1 1 d . . . . .
C34 C 0.4194(3) 0.62357(14) 0.38640(15) 0.0544(8) Uani 1 1 d . . . . .
C9 C 0.0134(3) 0.54536(16) 0.27708(16) 0.0552(8) Uani 1 1 d . . . . .
C27 C 0.2566(3) 0.37817(14) 0.19938(17) 0.0559(8) Uani 1 1 d . . . . .
C5 C 0.0323(3) 0.39149(15) 0.21549(15) 0.0543(8) Uani 1 1 d . . . . .
H5 H 0.0015 0.3518 0.2024 0.065 Uiso 1 1 calc R . . . .
C46 C 0.6145(3) 0.46162(15) 0.10528(18) 0.0602(9) Uani 1 1 d . . . . .
C39 C 0.3209(3) 0.66491(15) 0.38046(16) 0.0603(9) Uani 1 1 d . . . . .
C26 C 0.2696(3) 0.37714(16) 0.13730(18) 0.0648(10) Uani 1 1 d . . . . .
C48 C 0.5260(3) 0.55807(15) 0.13760(17) 0.0595(9) Uani 1 1 d . . . . .
C14 C -0.0215(3) 0.59494(16) 0.23790(17) 0.0599(9) Uani 1 1 d . . . . .
C45 C 0.6370(3) 0.44287(15) 0.16576(17) 0.0587(8) Uani 1 1 d . . . . .
H45 H 0.6746 0.4036 0.1750 0.070 Uiso 1 1 calc R . . . .
C10 C 0.0128(3) 0.54657(17) 0.33986(17) 0.0608(9) Uani 1 1 d . . . . .
C35 C 0.4699(4) 0.59704(17) 0.44162(18) 0.0700(10) Uani 1 1 d . . . . .
C47 C 0.5588(3) 0.51911(16) 0.09211(18) 0.0626(9) Uani 1 1 d . . . . .
H47 H 0.5426 0.5321 0.0507 0.075 Uiso 1 1 calc R . . . .
C7 C 0.5791(3) 0.64844(17) 0.31836(19) 0.0668(10) Uani 1 1 d . . . . .
H7 H 0.6175 0.6820 0.3415 0.080 Uiso 1 1 calc R . . . .
C18 C -0.0195(3) 0.59171(17) 0.17058(18) 0.0646(9) Uani 1 1 d . . . . .
H18 H 0.0223 0.5521 0.1612 0.077 Uiso 1 1 calc R . . . .
C8 C 0.6080(3) 0.62720(17) 0.2649(2) 0.0711(10) Uani 1 1 d . . . . .
H8 H 0.6714 0.6431 0.2432 0.085 Uiso 1 1 calc R . . . .
C49 C 0.6369(3) 0.45876(19) 0.27839(18) 0.0712(10) Uani 1 1 d . . . . .
H49A H 0.6911 0.4895 0.3012 0.107 Uiso 1 1 calc GR . . . .
H49B H 0.6795 0.4186 0.2795 0.107 Uiso 1 1 calc GR . . . .
H49C H 0.5599 0.4546 0.2970 0.107 Uiso 1 1 calc GR . . . .
C15 C 0.0532(4) 0.49122(19) 0.38121(17) 0.0686(10) Uani 1 1 d . . . . .
H15 H 0.1018 0.4624 0.3577 0.082 Uiso 1 1 calc R . . . .
C22 C 0.3360(4) 0.34832(16) 0.2448(2) 0.0715(11) Uani 1 1 d . . . . .
C41 C 0.2712(4) 0.69180(19) 0.31984(18) 0.0781(12) Uani 1 1 d . . . . .
H41A H 0.1978 0.7172 0.3242 0.117 Uiso 1 1 calc GR . . . .
H41B H 0.2480 0.6581 0.2907 0.117 Uiso 1 1 calc GR . . . .
H41C H 0.3352 0.7177 0.3048 0.117 Uiso 1 1 calc GR . . . .
C51 C 0.6516(4) 0.42112(18) 0.05603(19) 0.0735(10) Uani 1 1 d . . . . .
H51A H 0.7251 0.3968 0.0720 0.110 Uiso 1 1 calc GR . . . .
H51B H 0.6711 0.4469 0.0219 0.110 Uiso 1 1 calc GR . . . .
H51C H 0.5830 0.3929 0.0418 0.110 Uiso 1 1 calc GR . . . .
C38 C 0.2690(4) 0.67919(17) 0.43345(18) 0.0704(10) Uani 1 1 d . . . . .
H38 H 0.1995 0.7064 0.4308 0.084 Uiso 1 1 calc R . . . .
C37 C 0.3154(4) 0.65509(18) 0.48931(19) 0.0754(11) Uani 1 1 d . . . . .
C13 C -0.0635(3) 0.64817(18) 0.2653(2) 0.0742(11) Uani 1 1 d . . . . .
H13 H -0.0889 0.6833 0.2408 0.089 Uiso 1 1 calc R . . . .
C50 C 0.4680(4) 0.62009(16) 0.1225(2) 0.0720(10) Uani 1 1 d . . . . .
H50A H 0.5311 0.6526 0.1308 0.108 Uiso 1 1 calc GR . . . .
H50B H 0.4010 0.6272 0.1476 0.108 Uiso 1 1 calc GR . . . .
H50C H 0.4339 0.6211 0.0792 0.108 Uiso 1 1 calc GR . . . .
C36 C 0.4135(4) 0.61389(19) 0.49219(19) 0.0777(12) Uani 1 1 d . . . . .
H36 H 0.4439 0.5962 0.5306 0.093 Uiso 1 1 calc R . . . .
C11 C -0.0297(4) 0.6006(2) 0.36439(19) 0.0731(11) Uani 1 1 d . . . . .
H11 H -0.0319 0.6031 0.4072 0.088 Uiso 1 1 calc R . . . .
C31 C 0.1771(4) 0.4076(2) 0.08942(18) 0.0735(11) Uani 1 1 d . . . . .
H31 H 0.1204 0.4337 0.1113 0.088 Uiso 1 1 calc R . . . .
C12 C -0.0685(4) 0.6503(2) 0.3284(2) 0.0809(12) Uani 1 1 d . . . . .
H12 H -0.0990 0.6864 0.3462 0.097 Uiso 1 1 calc R . . . .
C25 C 0.3734(4) 0.34556(19) 0.1211(3) 0.0881(14) Uani 1 1 d . . . . .
H25 H 0.3858 0.3430 0.0793 0.106 Uiso 1 1 calc R . . . .
C20 C -0.1540(4) 0.5907(2) 0.1370(2) 0.0860(12) Uani 1 1 d . . . . .
H20A H -0.2007 0.5569 0.1532 0.129 Uiso 1 1 calc GR . . . .
H20B H -0.1517 0.5842 0.0932 0.129 Uiso 1 1 calc GR . . . .
H20C H -0.1947 0.6304 0.1433 0.129 Uiso 1 1 calc GR . . . .
C16 C 0.1368(4) 0.5108(2) 0.43794(19) 0.0836(12) Uani 1 1 d . . . . .
H16A H 0.2064 0.5351 0.4263 0.125 Uiso 1 1 calc GR . . . .
H16B H 0.1688 0.4738 0.4606 0.125 Uiso 1 1 calc GR . . . .
H16C H 0.0893 0.5361 0.4637 0.125 Uiso 1 1 calc GR . . . .
C28 C 0.3095(5) 0.34549(19) 0.3101(2) 0.0890(14) Uani 1 1 d . . . . .
H28 H 0.2667 0.3850 0.3187 0.107 Uiso 1 1 calc R . . . .
C40 C 0.5752(4) 0.5524(2) 0.4444(2) 0.0927(14) Uani 1 1 d . . . . .
H40A H 0.6008 0.5403 0.4870 0.139 Uiso 1 1 calc GR . . . .
H40B H 0.6454 0.5720 0.4279 0.139 Uiso 1 1 calc GR . . . .
H40C H 0.5489 0.5155 0.4202 0.139 Uiso 1 1 calc GR . . . .
C17 C -0.0607(4) 0.4549(2) 0.3984(2) 0.0878(13) Uani 1 1 d . . . . .
H17A H -0.1128 0.4828 0.4194 0.132 Uiso 1 1 calc GR . . . .
H17B H -0.0322 0.4203 0.4254 0.132 Uiso 1 1 calc GR . . . .
H17C H -0.1092 0.4388 0.3612 0.132 Uiso 1 1 calc GR . . . .
C24 C 0.4575(4) 0.3182(2) 0.1648(3) 0.0979(17) Uani 1 1 d . . . . .
H24 H 0.5290 0.2985 0.1529 0.118 Uiso 1 1 calc R . . . .
C23 C 0.4403(4) 0.31871(18) 0.2252(3) 0.0959(17) Uani 1 1 d . . . . .
H23 H 0.4994 0.2989 0.2544 0.115 Uiso 1 1 calc R . . . .
C29 C 0.2193(5) 0.2925(2) 0.3175(2) 0.0916(14) Uani 1 1 d . . . . .
H29A H 0.2584 0.2529 0.3092 0.137 Uiso 1 1 calc GR . . . .
H29B H 0.1435 0.2981 0.2887 0.137 Uiso 1 1 calc GR . . . .
H29C H 0.1980 0.2924 0.3593 0.137 Uiso 1 1 calc GR . . . .
C19 C 0.0524(4) 0.6461(2) 0.1459(2) 0.0915(14) Uani 1 1 d . . . . .
H19A H 0.0132 0.6854 0.1549 0.137 Uiso 1 1 calc GR . . . .
H19B H 0.0508 0.6417 0.1016 0.137 Uiso 1 1 calc GR . . . .
H19C H 0.1388 0.6456 0.1655 0.137 Uiso 1 1 calc GR . . . .
C42 C 0.2621(6) 0.6720(2) 0.5462(2) 0.1031(15) Uani 1 1 d . . . . .
H42A H 0.3025 0.7098 0.5637 0.155 Uiso 1 1 calc GR . . . .
H42B H 0.2764 0.6380 0.5758 0.155 Uiso 1 1 calc GR . . . .
H42C H 0.1725 0.6793 0.5365 0.155 Uiso 1 1 calc GR . . . .
C32 C 0.0972(5) 0.3588(3) 0.0528(2) 0.1051(17) Uani 1 1 d . . . . .
H32A H 0.0269 0.3791 0.0282 0.158 Uiso 1 1 calc GR . . . .
H32B H 0.0659 0.3291 0.0808 0.158 Uiso 1 1 calc GR . . . .
H32C H 0.1475 0.3367 0.0258 0.158 Uiso 1 1 calc GR . . . .
C33 C 0.2387(6) 0.4503(3) 0.0476(2) 0.1087(17) Uani 1 1 d . . . . .
H33A H 0.2942 0.4261 0.0250 0.163 Uiso 1 1 calc GR . . . .
H33B H 0.2869 0.4821 0.0720 0.163 Uiso 1 1 calc GR . . . .
H33C H 0.1747 0.4703 0.0187 0.163 Uiso 1 1 calc GR . . . .
C30 C 0.4230(7) 0.3398(2) 0.3569(3) 0.151(3) Uani 1 1 d . . . . .
H30A H 0.3985 0.3435 0.3980 0.227 Uiso 1 1 calc GR . . . .
H30B H 0.4822 0.3728 0.3505 0.227 Uiso 1 1 calc GR . . . .
H30C H 0.4622 0.2993 0.3526 0.227 Uiso 1 1 calc GR . . . .
Cl3 Cl 0.9407(4) 0.74131(19) 0.49519(14) 0.1794(19) Uani 0.658(4) 1 d D . P B 1
C52 C 0.7922(11) 0.7582(5) 0.4856(5) 0.131(4) Uani 0.658(4) 1 d D . P B 1
H52A H 0.7752 0.7771 0.4445 0.157 Uiso 0.658(4) 1 calc R . P B 1
H52B H 0.7813 0.7917 0.5152 0.157 Uiso 0.658(4) 1 calc R . P B 1
Cl4 Cl 0.6740(8) 0.7069(3) 0.49075(19) 0.315(5) Uani 0.658(4) 1 d D . P B 1
Cl6 Cl 0.7044(4) 0.79133(16) 0.52655(16) 0.0925(14) Uani 0.342(4) 1 d D . P B 2
C53 C 0.716(2) 0.7362(6) 0.4720(8) 0.170(11) Uani 0.342(4) 1 d D U P B 2
H53A H 0.6329 0.7179 0.4606 0.204 Uiso 0.342(4) 1 calc R . P B 2
H53B H 0.7399 0.7573 0.4353 0.204 Uiso 0.342(4) 1 calc R . P B 2
Cl5 Cl 0.8149(9) 0.6792(3) 0.4895(3) 0.175(4) Uani 0.342(4) 1 d D . P B 2
Cl2 Cl -0.2671(4) 0.7604(3) 0.1945(2) 0.099(2) Uani 0.234(3) 1 d . . P A 2

loop_
_atom_site_aniso_label
_atom_site_aniso_U_11
_atom_site_aniso_U_22
_atom_site_aniso_U_33
_atom_site_aniso_U_23
_atom_site_aniso_U_13
_atom_site_aniso_U_12
Cl1 0.0456(6) 0.0342(5) 0.0921(9) -0.0027(5) 0.0007(5) 0.0018(4)
O2 0.0695(14) 0.0617(14) 0.0533(15) -0.0051(11) 0.0003(11) -0.0099(11)
O1 0.0616(14) 0.0765(16) 0.0602(16) 0.0157(13) 0.0007(11) -0.0116(12)
N1 0.0505(14) 0.0494(14) 0.0528(17) -0.0058(12) 0.0099(11) -0.0054(11)
N2 0.0545(14) 0.0498(14) 0.0475(16) -0.0038(11) 0.0060(11) -0.0037(11)
N3 0.0577(16) 0.0491(15) 0.0642(19) -0.0087(13) -0.0030(13) -0.0013(12)
N4 0.0551(15) 0.0529(15) 0.0625(19) -0.0107(13) 0.0049(13) -0.0052(12)
C1 0.0517(16) 0.0478(16) 0.0425(18) -0.0004(13) 0.0055(13) -0.0043(13)
C3 0.0573(18) 0.0466(16) 0.050(2) -0.0024(14) 0.0057(14) -0.0016(13)
C2 0.0502(17) 0.0497(16) 0.054(2) -0.0016(15) 0.0036(14) -0.0018(13)
C4 0.0522(17) 0.0408(15) 0.058(2) -0.0055(14) -0.0004(14) -0.0001(13)
C43 0.0508(17) 0.0543(18) 0.069(2) -0.0067(16) 0.0060(15) -0.0073(14)
C6 0.0562(17) 0.062(2) 0.054(2) -0.0038(16) 0.0074(15) -0.0126(15)
C44 0.0471(16) 0.0535(18) 0.069(2) -0.0014(16) 0.0082(15) -0.0053(14)
C34 0.0653(19) 0.0449(16) 0.050(2) -0.0047(14) -0.0042(15) 0.0017(14)
C9 0.0447(16) 0.0609(19) 0.060(2) -0.0103(16) 0.0056(14) -0.0023(14)
C27 0.0529(17) 0.0454(16) 0.069(2) -0.0103(15) 0.0075(15) -0.0074(13)
C5 0.0561(17) 0.0525(17) 0.053(2) -0.0038(14) 0.0028(14) -0.0185(14)
C46 0.0584(19) 0.0488(18) 0.074(3) -0.0033(16) 0.0117(16) -0.0075(14)
C39 0.076(2) 0.0470(17) 0.055(2) -0.0045(15) -0.0010(17) 0.0049(16)
C26 0.072(2) 0.0565(19) 0.070(3) -0.0139(17) 0.0243(18) -0.0164(17)
C48 0.0599(19) 0.0513(18) 0.069(2) 0.0012(16) 0.0139(16) -0.0023(15)
C14 0.0532(18) 0.0546(19) 0.070(2) -0.0033(16) 0.0002(16) -0.0035(14)
C45 0.0566(18) 0.0498(17) 0.069(2) 0.0028(16) 0.0072(16) -0.0039(14)
C10 0.0505(17) 0.071(2) 0.062(2) -0.0124(17) 0.0098(15) -0.0023(16)
C35 0.084(2) 0.056(2) 0.063(3) -0.0031(17) -0.015(2) -0.0012(18)
C47 0.063(2) 0.057(2) 0.069(2) 0.0021(17) 0.0134(17) -0.0072(16)
C7 0.065(2) 0.056(2) 0.078(3) -0.0142(18) 0.0033(18) -0.0179(16)
C18 0.063(2) 0.060(2) 0.070(3) 0.0078(17) 0.0028(17) -0.0085(16)
C8 0.061(2) 0.058(2) 0.092(3) -0.008(2) 0.0047(19) -0.0189(17)
C49 0.061(2) 0.077(2) 0.076(3) 0.002(2) 0.0058(18) 0.0078(18)
C15 0.069(2) 0.084(3) 0.053(2) -0.0056(18) 0.0094(17) -0.0040(19)
C22 0.072(2) 0.0455(18) 0.090(3) -0.0104(18) -0.014(2) -0.0030(16)
C41 0.101(3) 0.070(2) 0.061(3) 0.0078(19) 0.004(2) 0.031(2)
C51 0.085(3) 0.063(2) 0.074(3) -0.0080(19) 0.017(2) 0.0017(19)
C38 0.090(3) 0.057(2) 0.063(3) -0.0075(17) 0.007(2) 0.0076(18)
C37 0.102(3) 0.060(2) 0.063(3) -0.0096(19) 0.006(2) -0.011(2)
C13 0.060(2) 0.059(2) 0.100(3) -0.004(2) -0.0038(19) 0.0047(16)
C50 0.080(2) 0.053(2) 0.083(3) 0.0049(18) 0.013(2) -0.0011(17)
C36 0.105(3) 0.066(2) 0.056(2) 0.0016(19) -0.014(2) -0.011(2)
C11 0.066(2) 0.084(3) 0.069(3) -0.020(2) 0.0089(18) 0.005(2)
C31 0.085(3) 0.080(3) 0.058(2) -0.0016(19) 0.019(2) -0.017(2)
C12 0.069(2) 0.081(3) 0.093(3) -0.034(2) 0.008(2) 0.006(2)
C25 0.086(3) 0.062(2) 0.126(4) -0.026(3) 0.051(3) -0.020(2)
C20 0.074(3) 0.105(3) 0.076(3) 0.002(2) 0.001(2) -0.013(2)
C16 0.088(3) 0.104(3) 0.056(2) -0.006(2) -0.002(2) -0.003(2)
C28 0.131(4) 0.056(2) 0.069(3) -0.0052(19) -0.029(3) 0.004(2)
C40 0.096(3) 0.082(3) 0.089(3) 0.003(2) -0.031(2) 0.021(2)
C17 0.085(3) 0.110(3) 0.069(3) 0.008(2) 0.012(2) -0.018(3)
C24 0.072(3) 0.057(2) 0.169(6) -0.033(3) 0.030(3) -0.007(2)
C23 0.070(3) 0.048(2) 0.161(5) -0.024(3) -0.023(3) 0.0014(18)
C29 0.128(4) 0.072(3) 0.070(3) -0.001(2) -0.002(3) 0.005(3)
C19 0.093(3) 0.083(3) 0.097(3) 0.015(2) 0.006(2) -0.031(2)
C42 0.137(4) 0.099(3) 0.076(3) -0.014(3) 0.022(3) -0.013(3)
C32 0.117(4) 0.110(4) 0.085(3) -0.005(3) 0.001(3) -0.044(3)
C33 0.140(4) 0.117(4) 0.072(3) 0.006(3) 0.025(3) -0.048(4)
C30 0.207(7) 0.073(3) 0.139(5) 0.023(3) -0.110(5) -0.035(4)
Cl3 0.251(4) 0.175(3) 0.111(2) 0.0073(19) 0.019(2) 0.102(3)
C52 0.157(9) 0.140(8) 0.099(7) -0.013(6) 0.033(6) -0.053(8)
Cl4 0.488(11) 0.326(7) 0.124(3) 0.006(4) 0.008(4) -0.310(8)
Cl6 0.123(3) 0.084(2) 0.073(2) -0.0003(16) 0.0221(19) 0.0119(18)
C53 0.23(2) 0.125(14) 0.152(17) 0.059(12) 0.002(15) -0.122(15)
Cl5 0.277(9) 0.122(5) 0.132(5) -0.021(3) 0.056(5) 0.091(6)
Cl2 0.082(3) 0.149(5) 0.069(3) 0.046(3) 0.017(2) -0.003(3)

loop_
_atom_type_symbol
_atom_type_description
_atom_type_scat_dispersion_real
_atom_type_scat_dispersion_imag
_atom_type_scat_source
C C 0.0033 0.0016 'International Tables Vol C Tables 4.2.6.8 and 6.1.1.4'
H H 0.0000 0.0000 'International Tables Vol C Tables 4.2.6.8 and 6.1.1.4'
Cl Cl 0.1484 0.1585 'International Tables Vol C Tables 4.2.6.8 and 6.1.1.4'
N N 0.0061 0.0033 'International Tables Vol C Tables 4.2.6.8 and 6.1.1.4'
O O 0.0106 0.0060 'International Tables Vol C Tables 4.2.6.8 and 6.1.1.4'

loop_
_geom_angle_atom_site_label_1
_geom_angle_atom_site_label_2
_geom_angle_atom_site_label_3
_geom_angle
_geom_angle_site_symmetry_1
_geom_angle_site_symmetry_3
_geom_angle_publ_flag
C1 N1 C6 109.1(3) . . ?
C1 N1 C9 126.4(2) . . ?
C6 N1 C9 124.5(3) . . ?
C1 N2 C27 124.3(3) . . ?
C1 N2 C5 109.3(3) . . ?
C5 N2 C27 126.3(3) . . ?
C4 N3 C34 127.3(3) . . ?
C4 N3 C7 110.0(3) . . ?
C7 N3 C34 122.5(3) . . ?
C4 N4 C43 127.6(3) . . ?
C4 N4 C8 108.7(3) . . ?
C8 N4 C43 122.4(3) . . ?
N1 C1 C2 125.7(3) . . ?
N2 C1 N1 107.3(3) . . ?
N2 C1 C2 126.0(3) . . ?
O2 C3 C2 123.2(3) . . ?
O2 C3 C4 118.9(3) . . ?
C2 C3 C4 117.9(3) . . ?
O1 C2 C1 115.2(3) . . ?
O1 C2 C3 127.0(3) . . ?
C3 C2 C1 117.7(3) . . ?
N3 C4 N4 106.7(3) . . ?
N3 C4 C3 124.5(3) . . ?
N4 C4 C3 128.8(3) . . ?
C44 C43 N4 117.4(3) . . ?
C48 C43 N4 118.8(3) . . ?
C48 C43 C44 123.4(3) . . ?
N1 C6 H4 126.2 . . ?
C5 C6 N1 107.7(3) . . ?
C5 C6 H4 126.2 . . ?
C43 C44 C49 122.4(3) . . ?
C45 C44 C43 117.1(3) . . ?
C45 C44 C49 120.4(3) . . ?
C39 C34 N3 118.0(3) . . ?
C39 C34 C35 124.0(4) . . ?
C35 C34 N3 117.7(3) . . ?
C14 C9 N1 118.0(3) . . ?
C10 C9 N1 117.2(3) . . ?
C10 C9 C14 124.7(3) . . ?
C26 C27 N2 116.9(3) . . ?
C22 C27 N2 118.4(3) . . ?
C22 C27 C26 124.7(3) . . ?
N2 C5 H5 126.7 . . ?
C6 C5 N2 106.6(3) . . ?
C6 C5 H5 126.7 . . ?
C45 C46 C47 118.6(3) . . ?
C45 C46 C51 120.1(3) . . ?
C47 C46 C51 121.3(4) . . ?
C34 C39 C41 121.4(3) . . ?
C34 C39 C38 116.8(3) . . ?
C38 C39 C41 121.8(3) . . ?
C27 C26 C31 122.6(3) . . ?
C27 C26 C25 116.4(4) . . ?
C25 C26 C31 121.0(4) . . ?
C43 C48 C50 122.1(3) . . ?
C47 C48 C43 116.8(3) . . ?
C47 C48 C50 121.1(3) . . ?
C9 C14 C18 123.0(3) . . ?
C9 C14 C13 115.9(4) . . ?
C13 C14 C18 121.1(3) . . ?
C44 C45 C46 122.0(3) . . ?
C44 C45 H45 119.0 . . ?
C46 C45 H45 119.0 . . ?
C9 C10 C15 122.9(3) . . ?
C11 C10 C9 116.8(4) . . ?
C11 C10 C15 120.3(3) . . ?
C34 C35 C40 121.0(4) . . ?
C36 C35 C34 115.6(4) . . ?
C36 C35 C40 123.4(4) . . ?
C46 C47 H47 119.0 . . ?
C48 C47 C46 122.0(4) . . ?
C48 C47 H47 119.0 . . ?
N3 C7 H7 126.8 . . ?
C8 C7 N3 106.5(3) . . ?
C8 C7 H7 126.8 . . ?
C14 C18 H18 108.2 . . ?
C14 C18 C20 110.2(3) . . ?
C14 C18 C19 112.9(3) . . ?
C20 C18 H18 108.2 . . ?
C19 C18 H18 108.2 . . ?
C19 C18 C20 109.2(3) . . ?
N4 C8 H8 126.0 . . ?
C7 C8 N4 108.1(3) . . ?
C7 C8 H8 126.0 . . ?
C44 C49 H49A 109.5 . . ?
C44 C49 H49B 109.5 . . ?
C44 C49 H49C 109.5 . . ?
H49A C49 H49B 109.5 . . ?
H49A C49 H49C 109.5 . . ?
H49B C49 H49C 109.5 . . ?
C10 C15 H15 107.6 . . ?
C10 C15 C17 111.2(3) . . ?
C16 C15 C10 111.9(3) . . ?
C16 C15 H15 107.6 . . ?
C16 C15 C17 110.5(3) . . ?
C17 C15 H15 107.6 . . ?
C27 C22 C28 122.2(4) . . ?
C27 C22 C23 115.6(4) . . ?
C23 C22 C28 122.2(4) . . ?
C39 C41 H41A 109.5 . . ?
C39 C41 H41B 109.5 . . ?
C39 C41 H41C 109.5 . . ?
H41A C41 H41B 109.5 . . ?
H41A C41 H41C 109.5 . . ?
H41B C41 H41C 109.5 . . ?
C46 C51 H51A 109.5 . . ?
C46 C51 H51B 109.5 . . ?
C46 C51 H51C 109.5 . . ?
H51A C51 H51B 109.5 . . ?
H51A C51 H51C 109.5 . . ?
H51B C51 H51C 109.5 . . ?
C39 C38 H38 119.0 . . ?
C37 C38 C39 122.0(4) . . ?
C37 C38 H38 119.0 . . ?
C38 C37 C36 118.4(4) . . ?
C38 C37 C42 121.8(4) . . ?
C36 C37 C42 119.8(4) . . ?
C14 C13 H13 119.6 . . ?
C14 C13 C12 120.8(4) . . ?
C12 C13 H13 119.6 . . ?
C48 C50 H50A 109.5 . . ?
C48 C50 H50B 109.5 . . ?
C48 C50 H50C 109.5 . . ?
H50A C50 H50B 109.5 . . ?
H50A C50 H50C 109.5 . . ?
H50B C50 H50C 109.5 . . ?
C35 C36 H36 118.4 . . ?
C37 C36 C35 123.2(4) . . ?
C37 C36 H36 118.4 . . ?
C10 C11 H11 119.2 . . ?
C12 C11 C10 121.5(4) . . ?
C12 C11 H11 119.2 . . ?
C26 C31 H31 107.4 . . ?
C26 C31 C32 110.6(4) . . ?
C26 C31 C33 112.7(4) . . ?
C32 C31 H31 107.4 . . ?
C33 C31 H31 107.4 . . ?
C33 C31 C32 111.0(4) . . ?
C13 C12 H12 119.9 . . ?
C11 C12 C13 120.3(4) . . ?
C11 C12 H12 119.9 . . ?
C26 C25 H25 119.6 . . ?
C24 C25 C26 120.8(5) . . ?
C24 C25 H25 119.6 . . ?
C18 C20 H20A 109.5 . . ?
C18 C20 H20B 109.5 . . ?
C18 C20 H20C 109.5 . . ?
H20A C20 H20B 109.5 . . ?
H20A C20 H20C 109.5 . . ?
H20B C20 H20C 109.5 . . ?
C15 C16 H16A 109.5 . . ?
C15 C16 H16B 109.5 . . ?
C15 C16 H16C 109.5 . . ?
H16A C16 H16B 109.5 . . ?
H16A C16 H16C 109.5 . . ?
H16B C16 H16C 109.5 . . ?
C22 C28 H28 107.3 . . ?
C22 C28 C29 109.6(3) . . ?
C22 C28 C30 114.9(5) . . ?
C29 C28 H28 107.3 . . ?
C30 C28 H28 107.3 . . ?
C30 C28 C29 110.1(4) . . ?
C35 C40 H40A 109.5 . . ?
C35 C40 H40B 109.5 . . ?
C35 C40 H40C 109.5 . . ?
H40A C40 H40B 109.5 . . ?
H40A C40 H40C 109.5 . . ?
H40B C40 H40C 109.5 . . ?
C15 C17 H17A 109.5 . . ?
C15 C17 H17B 109.5 . . ?
C15 C17 H17C 109.5 . . ?
H17A C17 H17B 109.5 . . ?
H17A C17 H17C 109.5 . . ?
H17B C17 H17C 109.5 . . ?
C25 C24 H24 119.3 . . ?
C23 C24 C25 121.3(4) . . ?
C23 C24 H24 119.3 . . ?
C22 C23 H23 119.5 . . ?
C24 C23 C22 121.0(5) . . ?
C24 C23 H23 119.5 . . ?
C28 C29 H29A 109.5 . . ?
C28 C29 H29B 109.5 . . ?
C28 C29 H29C 109.5 . . ?
H29A C29 H29B 109.5 . . ?
H29A C29 H29C 109.5 . . ?
H29B C29 H29C 109.5 . . ?
C18 C19 H19A 109.5 . . ?
C18 C19 H19B 109.5 . . ?
C18 C19 H19C 109.5 . . ?
H19A C19 H19B 109.5 . . ?
H19A C19 H19C 109.5 . . ?
H19B C19 H19C 109.5 . . ?
C37 C42 H42A 109.5 . . ?
C37 C42 H42B 109.5 . . ?
C37 C42 H42C 109.5 . . ?
H42A C42 H42B 109.5 . . ?
H42A C42 H42C 109.5 . . ?
H42B C42 H42C 109.5 . . ?
C31 C32 H32A 109.5 . . ?
C31 C32 H32B 109.5 . . ?
C31 C32 H32C 109.5 . . ?
H32A C32 H32B 109.5 . . ?
H32A C32 H32C 109.5 . . ?
H32B C32 H32C 109.5 . . ?
C31 C33 H33A 109.5 . . ?
C31 C33 H33B 109.5 . . ?
C31 C33 H33C 109.5 . . ?
H33A C33 H33B 109.5 . . ?
H33A C33 H33C 109.5 . . ?
H33B C33 H33C 109.5 . . ?
C28 C30 H30A 109.5 . . ?
C28 C30 H30B 109.5 . . ?
C28 C30 H30C 109.5 . . ?
H30A C30 H30B 109.5 . . ?
H30A C30 H30C 109.5 . . ?
H30B C30 H30C 109.5 . . ?
Cl3 C52 H52A 105.9 . . ?
Cl3 C52 H52B 105.9 . . ?
Cl3 C52 Cl4 125.6(8) . . ?
H52A C52 H52B 106.2 . . ?
Cl4 C52 H52A 105.9 . . ?
Cl4 C52 H52B 105.9 . . ?
Cl6 C53 H53A 107.9 . . ?
Cl6 C53 H53B 107.9 . . ?
H53A C53 H53B 107.2 . . ?
Cl5 C53 Cl6 117.5(11) . . ?
Cl5 C53 H53A 107.9 . . ?
Cl5 C53 H53B 107.9 . . ?

loop_
_geom_bond_atom_site_label_1
_geom_bond_atom_site_label_2
_geom_bond_distance
_geom_bond_site_symmetry_2
_geom_bond_publ_flag
O2 C3 1.262(4) . ?
O1 C2 1.262(4) . ?
N1 C1 1.341(4) . ?
N1 C6 1.376(4) . ?
N1 C9 1.452(4) . ?
N2 C1 1.340(4) . ?
N2 C27 1.435(4) . ?
N2 C5 1.386(4) . ?
N3 C4 1.340(4) . ?
N3 C34 1.450(5) . ?
N3 C7 1.390(4) . ?
N4 C4 1.355(4) . ?
N4 C43 1.449(4) . ?
N4 C8 1.386(4) . ?
C1 C2 1.499(4) . ?
C3 C2 1.412(5) . ?
C3 C4 1.478(4) . ?
C43 C44 1.393(5) . ?
C43 C48 1.391(5) . ?
C6 H4 0.9500 . ?
C6 C5 1.347(5) . ?
C44 C45 1.385(5) . ?
C44 C49 1.507(5) . ?
C34 C39 1.383(5) . ?
C34 C35 1.393(5) . ?
C9 C14 1.395(5) . ?
C9 C10 1.387(5) . ?
C27 C26 1.395(5) . ?
C27 C22 1.392(5) . ?
C5 H5 0.9500 . ?
C46 C45 1.386(5) . ?
C46 C47 1.392(5) . ?
C46 C51 1.488(5) . ?
C39 C41 1.494(5) . ?
C39 C38 1.395(5) . ?
C26 C31 1.511(6) . ?
C26 C25 1.399(6) . ?
C48 C47 1.389(5) . ?
C48 C50 1.496(5) . ?
C14 C18 1.490(5) . ?
C14 C13 1.399(5) . ?
C45 H45 0.9500 . ?
C10 C15 1.531(5) . ?
C10 C11 1.386(5) . ?
C35 C36 1.387(6) . ?
C35 C40 1.487(6) . ?
C47 H47 0.9500 . ?
C7 H7 0.9500 . ?
C7 C8 1.339(6) . ?
C18 H18 1.0000 . ?
C18 C20 1.549(5) . ?
C18 C19 1.544(5) . ?
C8 H8 0.9500 . ?
C49 H49A 0.9800 . ?
C49 H49B 0.9800 . ?
C49 H49C 0.9800 . ?
C15 H15 1.0000 . ?
C15 C16 1.509(5) . ?
C15 C17 1.548(6) . ?
C22 C28 1.506(7) . ?
C22 C23 1.413(7) . ?
C41 H41A 0.9800 . ?
C41 H41B 0.9800 . ?
C41 H41C 0.9800 . ?
C51 H51A 0.9800 . ?
C51 H51B 0.9800 . ?
C51 H51C 0.9800 . ?
C38 H38 0.9500 . ?
C38 C37 1.373(6) . ?
C37 C36 1.380(6) . ?
C37 C42 1.493(6) . ?
C13 H13 0.9500 . ?
C13 C12 1.402(6) . ?
C50 H50A 0.9800 . ?
C50 H50B 0.9800 . ?
C50 H50C 0.9800 . ?
C36 H36 0.9500 . ?
C11 H11 0.9500 . ?
C11 C12 1.368(6) . ?
C31 H31 1.0000 . ?
C31 C32 1.528(6) . ?
C31 C33 1.516(6) . ?
C12 H12 0.9500 . ?
C25 H25 0.9500 . ?
C25 C24 1.372(8) . ?
C20 H20A 0.9800 . ?
C20 H20B 0.9800 . ?
C20 H20C 0.9800 . ?
C16 H16A 0.9800 . ?
C16 H16B 0.9800 . ?
C16 H16C 0.9800 . ?
C28 H28 1.0000 . ?
C28 C29 1.525(7) . ?
C28 C30 1.507(6) . ?
C40 H40A 0.9800 . ?
C40 H40B 0.9800 . ?
C40 H40C 0.9800 . ?
C17 H17A 0.9800 . ?
C17 H17B 0.9800 . ?
C17 H17C 0.9800 . ?
C24 H24 0.9500 . ?
C24 C23 1.370(8) . ?
C23 H23 0.9500 . ?
C29 H29A 0.9800 . ?
C29 H29B 0.9800 . ?
C29 H29C 0.9800 . ?
C19 H19A 0.9800 . ?
C19 H19B 0.9800 . ?
C19 H19C 0.9800 . ?
C42 H42A 0.9800 . ?
C42 H42B 0.9800 . ?
C42 H42C 0.9800 . ?
C32 H32A 0.9800 . ?
C32 H32B 0.9800 . ?
C32 H32C 0.9800 . ?
C33 H33A 0.9800 . ?
C33 H33B 0.9800 . ?
C33 H33C 0.9800 . ?
C30 H30A 0.9800 . ?
C30 H30B 0.9800 . ?
C30 H30C 0.9800 . ?
Cl3 C52 1.637(12) . ?
C52 H52A 0.9900 . ?
C52 H52B 0.9900 . ?
C52 Cl4 1.705(11) . ?
Cl6 C53 1.707(16) . ?
C53 H53A 0.9900 . ?
C53 H53B 0.9900 . ?
C53 Cl5 1.640(19) . ?

loop_
_geom_torsion_atom_site_label_1
_geom_torsion_atom_site_label_2
_geom_torsion_atom_site_label_3
_geom_torsion_atom_site_label_4
_geom_torsion
_geom_torsion_site_symmetry_1
_geom_torsion_site_symmetry_2
_geom_torsion_site_symmetry_3
_geom_torsion_site_symmetry_4
_geom_torsion_publ_flag
O2 C3 C2 O1 179.0(3) . . . . ?
O2 C3 C2 C1 0.9(5) . . . . ?
O2 C3 C4 N3 -42.2(5) . . . . ?
O2 C3 C4 N4 137.7(3) . . . . ?
N1 C1 C2 O1 -87.1(4) . . . . ?
N1 C1 C2 C3 91.1(4) . . . . ?
N1 C6 C5 N2 -0.2(4) . . . . ?
N1 C9 C14 C18 -3.1(5) . . . . ?
N1 C9 C14 C13 174.7(3) . . . . ?
N1 C9 C10 C15 3.7(4) . . . . ?
N1 C9 C10 C11 -174.7(3) . . . . ?
N2 C1 C2 O1 79.9(4) . . . . ?
N2 C1 C2 C3 -101.8(4) . . . . ?
N2 C27 C26 C31 -3.1(5) . . . . ?
N2 C27 C26 C25 177.5(3) . . . . ?
N2 C27 C22 C28 6.5(5) . . . . ?
N2 C27 C22 C23 -175.9(3) . . . . ?
N3 C34 C39 C41 6.2(5) . . . . ?
N3 C34 C39 C38 -175.1(3) . . . . ?
N3 C34 C35 C36 174.7(3) . . . . ?
N3 C34 C35 C40 -6.8(5) . . . . ?
N3 C7 C8 N4 0.2(4) . . . . ?
N4 C43 C44 C45 -174.0(3) . . . . ?
N4 C43 C44 C49 4.0(5) . . . . ?
N4 C43 C48 C47 174.0(3) . . . . ?
N4 C43 C48 C50 -5.7(5) . . . . ?
C1 N1 C6 C5 0.7(4) . . . . ?
C1 N1 C9 C14 87.9(4) . . . . ?
C1 N1 C9 C10 -94.9(4) . . . . ?
C1 N2 C27 C26 -96.8(4) . . . . ?
C1 N2 C27 C22 83.3(4) . . . . ?
C1 N2 C5 C6 -0.4(4) . . . . ?
C2 C3 C4 N3 134.5(3) . . . . ?
C2 C3 C4 N4 -45.6(5) . . . . ?
C4 N3 C34 C39 -87.3(4) . . . . ?
C4 N3 C34 C35 98.6(4) . . . . ?
C4 N3 C7 C8 -0.7(4) . . . . ?
C4 N4 C43 C44 -66.2(4) . . . . ?
C4 N4 C43 C48 120.2(4) . . . . ?
C4 N4 C8 C7 0.3(4) . . . . ?
C4 C3 C2 O1 2.4(5) . . . . ?
C4 C3 C2 C1 -175.6(3) . . . . ?
C43 N4 C4 N3 166.5(3) . . . . ?
C43 N4 C4 C3 -13.4(5) . . . . ?
C43 N4 C8 C7 -167.7(3) . . . . ?
C43 C44 C45 C46 0.5(5) . . . . ?
C43 C48 C47 C46 -0.6(5) . . . . ?
C6 N1 C1 N2 -0.9(4) . . . . ?
C6 N1 C1 C2 168.1(3) . . . . ?
C6 N1 C9 C14 -95.2(4) . . . . ?
C6 N1 C9 C10 81.9(4) . . . . ?
C44 C43 C48 C47 0.8(5) . . . . ?
C44 C43 C48 C50 -178.8(3) . . . . ?
C34 N3 C4 N4 175.6(3) . . . . ?
C34 N3 C4 C3 -4.5(5) . . . . ?
C34 N3 C7 C8 -175.7(3) . . . . ?
C34 C39 C38 C37 2.0(6) . . . . ?
C34 C35 C36 C37 -1.3(6) . . . . ?
C9 N1 C1 N2 176.3(3) . . . . ?
C9 N1 C1 C2 -14.6(5) . . . . ?
C9 N1 C6 C5 -176.6(3) . . . . ?
C9 C14 C18 C20 109.4(4) . . . . ?
C9 C14 C18 C19 -128.3(4) . . . . ?
C9 C14 C13 C12 0.4(5) . . . . ?
C9 C10 C15 C16 135.2(4) . . . . ?
C9 C10 C15 C17 -100.6(4) . . . . ?
C9 C10 C11 C12 -0.3(5) . . . . ?
C27 N2 C1 N1 -179.0(3) . . . . ?
C27 N2 C1 C2 12.0(5) . . . . ?
C27 N2 C5 C6 179.4(3) . . . . ?
C27 C26 C31 C32 -106.2(4) . . . . ?
C27 C26 C31 C33 128.9(4) . . . . ?
C27 C26 C25 C24 -0.9(5) . . . . ?
C27 C22 C28 C29 82.7(4) . . . . ?
C27 C22 C28 C30 -152.7(4) . . . . ?
C27 C22 C23 C24 -2.3(5) . . . . ?
C5 N2 C1 N1 0.8(4) . . . . ?
C5 N2 C1 C2 -168.2(3) . . . . ?
C5 N2 C27 C26 83.4(4) . . . . ?
C5 N2 C27 C22 -96.5(4) . . . . ?
C39 C34 C35 C36 1.0(5) . . . . ?
C39 C34 C35 C40 179.4(4) . . . . ?
C39 C38 C37 C36 -2.3(6) . . . . ?
C39 C38 C37 C42 178.1(4) . . . . ?
C26 C27 C22 C28 -173.4(3) . . . . ?
C26 C27 C22 C23 4.2(5) . . . . ?
C26 C25 C24 C23 2.6(6) . . . . ?
C48 C43 C44 C45 -0.7(5) . . . . ?
C48 C43 C44 C49 177.2(3) . . . . ?
C14 C9 C10 C15 -179.3(3) . . . . ?
C14 C9 C10 C11 2.3(5) . . . . ?
C14 C13 C12 C11 1.4(6) . . . . ?
C45 C46 C47 C48 0.4(5) . . . . ?
C10 C9 C14 C18 180.0(3) . . . . ?
C10 C9 C14 C13 -2.3(5) . . . . ?
C10 C11 C12 C13 -1.5(6) . . . . ?
C35 C34 C39 C41 179.9(4) . . . . ?
C35 C34 C39 C38 -1.3(5) . . . . ?
C47 C46 C45 C44 -0.3(5) . . . . ?
C7 N3 C4 N4 0.9(4) . . . . ?
C7 N3 C4 C3 -179.2(3) . . . . ?
C7 N3 C34 C39 86.8(4) . . . . ?
C7 N3 C34 C35 -87.3(4) . . . . ?
C18 C14 C13 C12 178.2(3) . . . . ?
C8 N4 C4 N3 -0.7(4) . . . . ?
C8 N4 C4 C3 179.3(3) . . . . ?
C8 N4 C43 C44 99.4(4) . . . . ?
C8 N4 C43 C48 -74.1(4) . . . . ?
C49 C44 C45 C46 -177.5(3) . . . . ?
C15 C10 C11 C12 -178.8(4) . . . . ?
C22 C27 C26 C31 176.8(3) . . . . ?
C22 C27 C26 C25 -2.6(5) . . . . ?
C41 C39 C38 C37 -179.3(4) . . . . ?
C51 C46 C45 C44 178.7(3) . . . . ?
C51 C46 C47 C48 -178.6(3) . . . . ?
C38 C37 C36 C35 2.0(6) . . . . ?
C13 C14 C18 C20 -68.2(4) . . . . ?
C13 C14 C18 C19 54.1(5) . . . . ?
C50 C48 C47 C46 179.0(3) . . . . ?
C11 C10 C15 C16 -46.4(5) . . . . ?
C11 C10 C15 C17 77.8(4) . . . . ?
C31 C26 C25 C24 179.7(4) . . . . ?
C25 C26 C31 C32 73.2(5) . . . . ?
C25 C26 C31 C33 -51.7(5) . . . . ?
C25 C24 C23 C22 -0.9(6) . . . . ?
C28 C22 C23 C24 175.2(4) . . . . ?
C40 C35 C36 C37 -179.7(4) . . . . ?
C23 C22 C28 C29 -94.7(5) . . . . ?
C23 C22 C28 C30 29.9(5) . . . . ?
C42 C37 C36 C35 -178.4(4) . . . . ?
